data_1505332
loop_
_publ_author_name
'Muruganantham, R.'
'Mobin, Shaikh M.'
'Namboothiri, Irishi N. N.'

_publ_section_title
;
 Base-mediated reaction of the Bestmann-Ohira reagent with nitroalkenes
 for the regioselective synthesis of phosphonylpyrazoles.
;
_journal_issue 6
_journal_name_full 'Organic letters'
_journal_page_first 1125
_journal_page_last 1128
_journal_paper_doi 10.1021/ol070107s
_journal_volume 9
_journal_year 2007
_chemical_formula_sum 'C14 H17 N2 O5 P'
_chemical_formula_weight 324.27
_chemical_name_systematic
; 
 ? 
;
_space_group_IT_number 14
_symmetry_cell_setting monoclinic
_symmetry_space_group_name_Hall '-P 2ybc'
_symmetry_space_group_name_H-M 'P 1 21/c 1'
_atom_sites_solution_hydrogens geom
_atom_sites_solution_primary direct
_atom_sites_solution_secondary difmap
_audit_creation_method SHELXL-97
_cell_angle_alpha 90.00
_cell_angle_beta 113.411(7)
_cell_angle_gamma 90.00
_cell_formula_units_Z 4
_cell_length_a 13.2560(11)
_cell_length_b 8.1070(9)
_cell_length_c 15.4750(15)
_cell_measurement_reflns_used 25
_cell_measurement_temperature 293(2)
_cell_measurement_theta_max 12.0200
_cell_measurement_theta_min 5.6800
_cell_volume 1526.1(3)
_computing_cell_refinement 'Argus (Nonius, MACH3 software)'
_computing_data_collection 'Argus (Nonius, MACH3 software)'
_computing_data_reduction 'Maxus (Nonius software)'
_computing_molecular_graphics Ortep
_computing_publication_material Shelx97
_computing_structure_refinement 'SHELXL-97 (Sheldrick, 1997)'
_computing_structure_solution 'SHELXS-97 (Sheldrick, 1990)'
_diffrn_ambient_temperature 293(2)
_diffrn_measured_fraction_theta_full 0.927
_diffrn_measured_fraction_theta_max 0.927
_diffrn_measurement_device_type 'Nonius MACH3'
_diffrn_measurement_method \w/q-scan
_diffrn_radiation_monochromator graphite
_diffrn_radiation_source 'fine-focus sealed tube'
_diffrn_radiation_type MoK\a
_diffrn_radiation_wavelength 0.71073
_diffrn_reflns_av_R_equivalents 0.0875
_diffrn_reflns_av_sigmaI/netI 0.1255
_diffrn_reflns_limit_h_max 0
_diffrn_reflns_limit_h_min -15
_diffrn_reflns_limit_k_max 9
_diffrn_reflns_limit_k_min 0
_diffrn_reflns_limit_l_max 18
_diffrn_reflns_limit_l_min -16
_diffrn_reflns_number 2802
_diffrn_reflns_theta_full 24.92
_diffrn_reflns_theta_max 24.92
_diffrn_reflns_theta_min 1.67
_diffrn_standards_decay_% <3%
_diffrn_standards_interval_time 3600
_diffrn_standards_number 3
_exptl_absorpt_coefficient_mu 0.205
_exptl_absorpt_correction_T_max 0.9699
_exptl_absorpt_correction_T_min 0.9410
_exptl_absorpt_correction_type psi-scan
_exptl_crystal_colour pale-yellow
_exptl_crystal_density_diffrn 1.411
_exptl_crystal_density_method 'not measured'
_exptl_crystal_description block
_exptl_crystal_F_000 680
_exptl_crystal_size_max 0.30
_exptl_crystal_size_mid 0.15
_exptl_crystal_size_min 0.15
_refine_diff_density_max 0.427
_refine_diff_density_min -0.331
_refine_diff_density_rms 0.071
_refine_ls_extinction_method none
_refine_ls_goodness_of_fit_ref 1.010
_refine_ls_hydrogen_treatment mixed
_refine_ls_matrix_type full
_refine_ls_number_parameters 205
_refine_ls_number_reflns 2680
_refine_ls_number_restraints 0
_refine_ls_restrained_S_all 1.010
_refine_ls_R_factor_all 0.1773
_refine_ls_R_factor_gt 0.0664
_refine_ls_shift/su_max 0.000
_refine_ls_shift/su_mean 0.000
_refine_ls_structure_factor_coef Fsqd
_refine_ls_weighting_details 'w=1/[\s^2^(Fo^2^)+(0.0866P)^2^+0.0000P] where P=(Fo^2^+2Fc^2^)/3'
_refine_ls_weighting_scheme calc
_refine_ls_wR_factor_gt 0.1516
_refine_ls_wR_factor_ref 0.1879
_reflns_number_gt 1373
_reflns_number_total 2680
_reflns_threshold_expression >2sigma(I)
_cod_data_source_file ol070107ssi20070204_101550.cif
_cod_data_source_block iin23a
_cod_depositor_comments
;
The following automatic conversions were performed:

'_symmetry_cell_setting' value 'Monoclinic' changed to 'monoclinic'
according to /home/saulius/struct/CIF-dictionaries/cif_core.dic
dictionary named 'cif_core.dic' version 2.4.1 from
2010-06-29.

'_exptl_absorpt_correction_type' value 'Psi-scan'
changed to 'psi-scan' according to
/home/saulius/struct/CIF-dictionaries/cif_core.dic dictionary named
'cif_core.dic' version 2.4.1 from 2010-06-29.

Automatic conversion script
Id: cif_fix_values 1715 2011-07-08 13:25:40Z adriana 

The following automatic conversions were performed:

'_refine_ls_weighting_scheme' value 'calc
w=1/[\s^2^(Fo^2^)+(0.0866P)^2^+0.0000P] where P=(Fo^2^+2Fc^2^)/3' was
changed to 'calc'. New tag '_refine_ls_weighting_details' was
created. The value of the new tag was set to
'w=1/[\s^2^(Fo^2^)+(0.0866P)^2^+0.0000P] where P=(Fo^2^+2Fc^2^)/3'.

Automatic conversion script
Id: cif_fix_values 3143 2015-03-26 13:38:13Z robertas 
;
_cod_original_sg_symbol_H-M 'P 21/c'
_cod_database_code 1505332

loop_
_symmetry_equiv_pos_as_xyz
'x, y, z'
'-x, y+1/2, -z+1/2'
'-x, -y, -z'
'x, -y-1/2, z-1/2'

loop_
_atom_site_label
_atom_site_type_symbol
_atom_site_fract_x
_atom_site_fract_y
_atom_site_fract_z
_atom_site_U_iso_or_equiv
_atom_site_adp_type
_atom_site_occupancy
_atom_site_calc_flag
_atom_site_refinement_flags
P1 P 0.34644(12) 0.21265(16) 0.03926(9) 0.0349(4) Uani 1 d .
O1 O 0.0378(4) 0.8562(6) -0.1874(3) 0.0819(15) Uani 1 d .
O2 O 0.0848(4) 0.7757(6) -0.3100(3) 0.0728(13) Uani 1 d .
O3 O 0.2190(3) 0.2178(4) -0.0190(2) 0.0437(9) Uani 1 d .
O4 O 0.3808(3) 0.0810(4) 0.1108(2) 0.0490(10) Uani 1 d .
O5 O 0.3922(3) 0.2024(4) -0.0393(2) 0.0453(9) Uani 1 d .
N1 N 0.4660(4) 0.5779(5) 0.2011(3) 0.0413(11) Uani 1 d .
N2 N 0.4564(3) 0.4150(5) 0.1815(3) 0.0391(11) Uani 1 d .
C1 C 0.0094(6) 0.8697(10) -0.2855(4) 0.083(2) Uani 1 d .
H1A H 0.0118 0.9845 -0.3023 0.099 Uiso 1 calc R
H1B H -0.0648 0.8291 -0.3197 0.099 Uiso 1 calc R
C2 C 0.1591(5) 0.7135(7) -0.2265(3) 0.0512(15) Uani 1 d .
C3 C 0.2497(5) 0.6196(7) -0.2122(4) 0.0569(17) Uani 1 d .
H3 H 0.2685 0.5881 -0.2617 0.068 Uiso 1 calc R
C4 C 0.3125(5) 0.5735(6) -0.1198(3) 0.0474(15) Uani 1 d .
H4 H 0.3744 0.5084 -0.1077 0.057 Uiso 1 calc R
C5 C 0.2865(4) 0.6204(6) -0.0449(3) 0.0361(13) Uani 1 d .
C6 C 0.1931(4) 0.7180(7) -0.0622(3) 0.0451(13) Uani 1 d .
H6 H 0.1729 0.7503 -0.0136 0.054 Uiso 1 calc R
C7 C 0.1331(4) 0.7634(7) -0.1530(4) 0.0489(15) Uani 1 d .
C8 C 0.3566(4) 0.5699(6) 0.0526(3) 0.0355(12) Uani 1 d .
C9 C 0.4087(4) 0.6708(6) 0.1270(3) 0.0399(13) Uani 1 d .
H9 H 0.4051 0.7854 0.1263 0.048 Uiso 1 calc R
C10 C 0.3884(4) 0.4104(5) 0.0901(3) 0.0322(12) Uani 1 d .
C11 C 0.1410(7) 0.1766(14) 0.0237(6) 0.121(4) Uani 1 d .
H11A H 0.0804 0.1135 -0.0207 0.145 Uiso 1 calc R
H11B H 0.1776 0.1087 0.0791 0.145 Uiso 1 calc R
C12 C 0.1021(9) 0.3128(16) 0.0482(6) 0.155(5) Uani 1 d .
H12A H 0.1599 0.3656 0.0998 0.186 Uiso 1 calc R
H12B H 0.0434 0.2839 0.0669 0.186 Uiso 1 calc R
H12C H 0.0750 0.3870 -0.0044 0.186 Uiso 1 calc R
C13 C 0.3681(5) 0.0641(7) -0.1041(4) 0.0546(16) Uani 1 d .
H13A H 0.3372 -0.0258 -0.0812 0.066 Uiso 1 calc R
H13B H 0.4354 0.0254 -0.1080 0.066 Uiso 1 calc R
C14 C 0.2885(5) 0.1155(8) -0.1994(4) 0.072(2) Uani 1 d .
H14A H 0.2207 0.1487 -0.1959 0.087 Uiso 1 calc R
H14B H 0.2750 0.0247 -0.2423 0.087 Uiso 1 calc R
H14C H 0.3185 0.2063 -0.2212 0.087 Uiso 1 calc R
H1N H 0.514(4) 0.605(6) 0.259(4) 0.044(15) Uiso 1 d .

loop_
_atom_site_aniso_label
_atom_site_aniso_U_11
_atom_site_aniso_U_22
_atom_site_aniso_U_33
_atom_site_aniso_U_23
_atom_site_aniso_U_13
_atom_site_aniso_U_12
P1 0.0455(8) 0.0269(7) 0.0280(7) 0.0003(6) 0.0100(6) 0.0006(7)
O1 0.074(3) 0.101(4) 0.058(3) 0.015(3) 0.013(2) 0.037(3)
O2 0.079(3) 0.074(3) 0.043(2) 0.014(2) 0.001(2) 0.017(3)
O3 0.042(2) 0.046(2) 0.0394(19) 0.0004(18) 0.0132(17) 0.0001(19)
O4 0.079(3) 0.0238(19) 0.0350(19) 0.0014(16) 0.0123(19) -0.0016(19)
O5 0.061(2) 0.042(2) 0.0364(19) -0.0093(18) 0.0227(18) -0.0042(19)
N1 0.054(3) 0.035(3) 0.028(3) -0.007(2) 0.009(2) -0.007(2)
N2 0.053(3) 0.031(2) 0.028(2) -0.002(2) 0.011(2) -0.003(2)
C1 0.072(5) 0.097(6) 0.059(4) 0.030(4) 0.004(4) 0.013(5)
C2 0.060(4) 0.049(3) 0.031(3) 0.006(3) 0.003(3) -0.003(3)
C3 0.074(4) 0.057(4) 0.038(3) 0.009(3) 0.021(3) 0.007(4)
C4 0.061(4) 0.041(3) 0.038(3) 0.004(3) 0.017(3) 0.009(3)
C5 0.050(3) 0.023(3) 0.036(3) 0.001(2) 0.016(3) -0.006(3)
C6 0.054(4) 0.042(3) 0.036(3) -0.004(3) 0.014(3) -0.002(3)
C7 0.042(3) 0.048(4) 0.044(3) 0.004(3) 0.003(3) 0.005(3)
C8 0.041(3) 0.028(3) 0.035(3) -0.002(2) 0.012(2) -0.002(2)
C9 0.054(4) 0.026(3) 0.037(3) 0.001(2) 0.015(3) -0.002(3)
C10 0.044(3) 0.023(3) 0.025(3) -0.003(2) 0.009(2) 0.000(2)
C11 0.088(6) 0.201(12) 0.074(6) 0.009(7) 0.032(5) 0.058(7)
C12 0.127(9) 0.256(15) 0.094(7) -0.014(9) 0.057(6) -0.026(10)
C13 0.076(4) 0.042(3) 0.048(3) -0.014(3) 0.026(3) 0.002(3)
C14 0.090(5) 0.080(5) 0.046(4) -0.015(4) 0.027(4) -0.003(4)

loop_
_atom_type_symbol
_atom_type_description
_atom_type_scat_dispersion_real
_atom_type_scat_dispersion_imag
_atom_type_scat_source
C C 0.0033 0.0016 'International Tables Vol C Tables 4.2.6.8 and 6.1.1.4'
H H 0.0000 0.0000 'International Tables Vol C Tables 4.2.6.8 and 6.1.1.4'
O O 0.0106 0.0060 'International Tables Vol C Tables 4.2.6.8 and 6.1.1.4'
N N 0.0061 0.0033 'International Tables Vol C Tables 4.2.6.8 and 6.1.1.4'
P P 0.1023 0.0942 'International Tables Vol C Tables 4.2.6.8 and 6.1.1.4'

loop_
_geom_angle_atom_site_label_1
_geom_angle_atom_site_label_2
_geom_angle_atom_site_label_3
_geom_angle
O4 P1 O5 116.5(2)
O4 P1 O3 113.1(2)
O5 P1 O3 102.49(19)
O4 P1 C10 111.9(2)
O5 P1 C10 104.1(2)
O3 P1 C10 107.9(2)
C7 O1 C1 105.6(5)
C2 O2 C1 105.2(4)
C11 O3 P1 121.6(4)
C13 O5 P1 122.1(3)
C9 N1 N2 113.0(4)
C9 N1 H1N 132(3)
N2 N1 H1N 115(3)
C10 N2 N1 103.1(4)
O1 C1 O2 109.2(5)
O1 C1 H1A 109.9
O2 C1 H1A 109.9
O1 C1 H1B 109.9
O2 C1 H1B 109.9
H1A C1 H1B 108.3
C3 C2 O2 127.9(5)
C3 C2 C7 121.7(5)
O2 C2 C7 110.4(5)
C2 C3 C4 116.5(5)
C2 C3 H3 121.8
C4 C3 H3 121.8
C5 C4 C3 122.7(5)
C5 C4 H4 118.6
C3 C4 H4 118.6
C4 C5 C6 119.2(4)
C4 C5 C8 120.8(5)
C6 C5 C8 120.0(4)
C7 C6 C5 117.3(5)
C7 C6 H6 121.3
C5 C6 H6 121.3
C6 C7 C2 122.6(5)
C6 C7 O1 127.9(5)
C2 C7 O1 109.5(5)
C9 C8 C10 103.6(4)
C9 C8 C5 126.9(4)
C10 C8 C5 129.5(4)
N1 C9 C8 108.3(4)
N1 C9 H9 125.8
C8 C9 H9 125.8
N2 C10 C8 112.0(4)
N2 C10 P1 116.9(3)
C8 C10 P1 130.9(3)
C12 C11 O3 111.1(10)
C12 C11 H11A 109.4
O3 C11 H11A 109.4
C12 C11 H11B 109.4
O3 C11 H11B 109.4
H11A C11 H11B 108.0
C11 C12 H12A 109.5
C11 C12 H12B 109.5
H12A C12 H12B 109.5
C11 C12 H12C 109.5
H12A C12 H12C 109.5
H12B C12 H12C 109.5
O5 C13 C14 110.0(5)
O5 C13 H13A 109.7
C14 C13 H13A 109.7
O5 C13 H13B 109.7
C14 C13 H13B 109.7
H13A C13 H13B 108.2
C13 C14 H14A 109.5
C13 C14 H14B 109.5
H14A C14 H14B 109.5
C13 C14 H14C 109.5
H14A C14 H14C 109.5
H14B C14 H14C 109.5

loop_
_geom_bond_atom_site_label_1
_geom_bond_atom_site_label_2
_geom_bond_distance
P1 O4 1.473(3)
P1 O5 1.562(3)
P1 O3 1.567(4)
P1 C10 1.775(5)
O1 C7 1.381(6)
O1 C1 1.415(7)
O2 C2 1.372(6)
O2 C1 1.424(8)
O3 C11 1.471(9)
O5 C13 1.453(6)
N1 C9 1.329(6)
N1 N2 1.350(5)
N1 H1N 0.90(5)
N2 C10 1.342(6)
C1 H1A 0.9700
C1 H1B 0.9700
C2 C3 1.364(8)
C2 C7 1.374(7)
C3 C4 1.390(7)
C3 H3 0.9300
C4 C5 1.388(6)
C4 H4 0.9300
C5 C6 1.402(7)
C5 C8 1.481(6)
C6 C7 1.362(7)
C6 H6 0.9300
C8 C9 1.356(6)
C8 C10 1.411(6)
C9 H9 0.9300
C11 C12 1.336(13)
C11 H11A 0.9700
C11 H11B 0.9700
C12 H12A 0.9600
C12 H12B 0.9600
C12 H12C 0.9600
C13 C14 1.491(7)
C13 H13A 0.9700
C13 H13B 0.9700
C14 H14A 0.9600
C14 H14B 0.9600
C14 H14C 0.9600

loop_
_geom_hbond_atom_site_label_D
_geom_hbond_atom_site_label_H
_geom_hbond_atom_site_label_A
_geom_hbond_distance_DH
_geom_hbond_distance_HA
_geom_hbond_distance_DA
_geom_hbond_angle_DHA
_geom_hbond_site_symmetry_A
N1 H1N O4 0.90(5) 1.95(5) 2.811(6) 160(5) 2_655
N1 H1N N2 0.90(5) 2.65(5) 3.216(5) 122(4) 2_655

loop_
_geom_torsion_atom_site_label_1
_geom_torsion_atom_site_label_2
_geom_torsion_atom_site_label_3
_geom_torsion_atom_site_label_4
_geom_torsion
O4 P1 O3 C11 34.5(6)
O5 P1 O3 C11 160.8(6)
C10 P1 O3 C11 -89.8(6)
O4 P1 O5 C13 61.6(4)
O3 P1 O5 C13 -62.4(4)
C10 P1 O5 C13 -174.7(4)
C9 N1 N2 C10 -0.5(6)
C7 O1 C1 O2 3.5(7)
C2 O2 C1 O1 -2.4(7)
C1 O2 C2 C3 -177.7(6)
C1 O2 C2 C7 0.3(7)
O2 C2 C3 C4 179.4(5)
C7 C2 C3 C4 1.7(9)
C2 C3 C4 C5 -0.6(8)
C3 C4 C5 C6 0.2(8)
C3 C4 C5 C8 -179.2(5)
C4 C5 C6 C7 -0.8(8)
C8 C5 C6 C7 178.7(5)
C5 C6 C7 C2 1.9(8)
C5 C6 C7 O1 178.9(5)
C3 C2 C7 C6 -2.4(9)
O2 C2 C7 C6 179.5(5)
C3 C2 C7 O1 -179.9(5)
O2 C2 C7 O1 1.9(7)
C1 O1 C7 C6 179.3(6)
C1 O1 C7 C2 -3.3(7)
C4 C5 C8 C9 121.1(6)
C6 C5 C8 C9 -58.3(7)
C4 C5 C8 C10 -56.5(8)
C6 C5 C8 C10 124.0(6)
N2 N1 C9 C8 0.3(6)
C10 C8 C9 N1 0.1(6)
C5 C8 C9 N1 -178.0(5)
N1 N2 C10 C8 0.6(6)
N1 N2 C10 P1 -175.3(3)
C9 C8 C10 N2 -0.5(6)
C5 C8 C10 N2 177.6(5)
C9 C8 C10 P1 174.7(4)
C5 C8 C10 P1 -7.2(8)
O4 P1 C10 N2 8.7(5)
O5 P1 C10 N2 -118.0(4)
O3 P1 C10 N2 133.7(4)
O4 P1 C10 C8 -166.4(5)
O5 P1 C10 C8 67.0(5)
O3 P1 C10 C8 -41.3(5)
P1 O3 C11 C12 98.6(8)
P1 O5 C13 C14 106.9(5)

loop_
_cod_related_entry_id
_cod_related_entry_database
_cod_related_entry_code
1 ChemSpider 21151775
